data_8101231
loop_
_publ_author_name
'Gesing, Thorsten M.'
'Uecker, Reinhard'
'Buhl, J.-C.'

_publ_section_title
;
Crystal structure of strontium praseodum gallium oxide, SrPrGaO~4~
;
_journal_issue 1
_journal_name_full 'Zeitschrift f\"ur Kristallographie - New Crystal Structures'
_journal_page_first 14
_journal_page_last 14
_journal_volume 215
_journal_year 2000
_chemical_formula_moiety SrPrGaO4
_chemical_formula_structural 'Sr Pr Ga O'
_chemical_formula_sum 'Ga O4 Pr Sr'
_chemical_formula_weight 362.25
_chemical_name_common 'Strontium Praseodym Gallate'
_space_group_IT_number 139
_symmetry_cell_setting tetragonal
_symmetry_Int_Tables_number 139
_symmetry_space_group_name_Hall '-I 4 2'
_symmetry_space_group_name_H-M 'I 4/m m m'
_cell_angle_alpha 90.00
_cell_angle_beta 90.00
_cell_angle_gamma 90.00
_cell_formula_units_Z 2
_cell_length_a 3.8220(10)
_cell_length_b 3.8220(10)
_cell_length_c 12.622(2)
_cell_measurement_temperature 293(2)
_cell_volume 184.38(7)
_diffrn_ambient_temperature 293(2)
_exptl_crystal_density_diffrn 6.525
_refine_ls_R_factor_obs 0.0284
_refine_ls_wR_factor_obs 0.0821
_cod_database_code 8101231

loop_
_symmetry_equiv_pos_as_xyz
'x, y, z'
'-x, -y, z'
'-y, x, z'
'y, -x, z'
'-x, y, -z'
'x, -y, -z'
'y, x, -z'
'-y, -x, -z'
'x+1/2, y+1/2, z+1/2'
'-x+1/2, -y+1/2, z+1/2'
'-y+1/2, x+1/2, z+1/2'
'y+1/2, -x+1/2, z+1/2'
'-x+1/2, y+1/2, -z+1/2'
'x+1/2, -y+1/2, -z+1/2'
'y+1/2, x+1/2, -z+1/2'
'-y+1/2, -x+1/2, -z+1/2'
'-x, -y, -z'
'x, y, -z'
'y, -x, -z'
'-y, x, -z'
'x, -y, z'
'-x, y, z'
'-y, -x, z'
'y, x, z'
'-x+1/2, -y+1/2, -z+1/2'
'x+1/2, y+1/2, -z+1/2'
'y+1/2, -x+1/2, -z+1/2'
'-y+1/2, x+1/2, -z+1/2'
'x+1/2, -y+1/2, z+1/2'
'-x+1/2, y+1/2, z+1/2'
'-y+1/2, -x+1/2, z+1/2'
'y+1/2, x+1/2, z+1/2'

loop_
_atom_site_aniso_label
_atom_site_aniso_U_11
_atom_site_aniso_U_22
_atom_site_aniso_U_33
_atom_site_aniso_U_23
_atom_site_aniso_U_13
_atom_site_aniso_U_12
Pr1 0.0066(9) 0.0066(9) 0.0043(10) 0.000 0.000 0.000
Sr1 0.0066(9) 0.0066(9) 0.0043(10) 0.000 0.000 0.000
Ga1 0.0028(11) 0.0028(11) 0.012(2) 0.000 0.000 0.000
O1 0.008(7) 0.001(6) 0.015(7) 0.000 0.000 0.000
O2 0.012(6) 0.012(6) 0.029(9) 0.000 0.000 0.000

loop_
_atom_site_label
_atom_site_type_symbol
_atom_site_fract_x
_atom_site_fract_y
_atom_site_fract_z
_atom_site_U_iso_or_equiv
_atom_site_thermal_displace_type
_atom_site_occupancy
_atom_site_calc_flag
_atom_site_refinement_flags
_atom_site_disorder_group
Pr1 Pr 0.0000 0.0000 0.35793(9) 0.0058(8) Uani 0.50 d SP .
Sr1 Sr 0.0000 0.0000 0.35793(9) 0.0058(8) Uani 0.50 d SP .
Ga1 Ga 0.0000 0.0000 0.0000 0.0060(9) Uani 1 d S .
O1 O 0.0000 0.5000 0.0000 0.008(3) Uani 1 d S .
O2 O 0.0000 0.0000 0.1682(15) 0.017(4) Uani 1 d S .

loop_
_geom_bond_atom_site_label_1
_geom_bond_atom_site_label_2
_geom_bond_distance
_geom_bond_site_symmetry_2
_geom_bond_publ_flag
Pr1 O2 2.40(2) . ?
Pr1 O1 2.6206(9) 11 ?
Pr1 O1 2.6206(9) 9_545 ?
Pr1 O1 2.6206(9) 11_545 ?
Pr1 O1 2.6206(9) 9_445 ?
Pr1 O2 2.723(2) 25_445 ?
Pr1 O2 2.723(2) 25 ?
Pr1 O2 2.723(2) 25_455 ?
Pr1 O2 2.723(2) 25_545 ?
Pr1 Ga1 3.2433(9) 9 ?
Pr1 Ga1 3.2433(9) 9_445 ?
Pr1 Ga1 3.2433(9) 9_455 ?
Sr1 O2 2.40(2) . ?
Sr1 O1 2.6206(9) 11 ?
Sr1 O1 2.6206(9) 9_545 ?
Sr1 O1 2.6206(9) 11_545 ?
Sr1 O1 2.6206(9) 9_445 ?
Sr1 O2 2.723(2) 25_445 ?
Sr1 O2 2.723(2) 25 ?
Sr1 O2 2.723(2) 25_455 ?
Sr1 O2 2.723(2) 25_545 ?
Sr1 Ga1 3.2433(9) 9 ?
Sr1 Ga1 3.2433(9) 9_445 ?
Sr1 Ga1 3.2433(9) 9_455 ?
Ga1 O1 1.9110(5) 3_655 ?
Ga1 O1 1.9110(5) . ?
Ga1 O1 1.9110(5) 3 ?
Ga1 O1 1.9110(5) 1_545 ?
Ga1 O2 2.12(2) . ?
Ga1 O2 2.12(2) 17 ?
Ga1 Sr1 3.2433(9) 25 ?
Ga1 Pr1 3.2433(9) 25 ?
Ga1 Pr1 3.2433(9) 9_444 ?
Ga1 Sr1 3.2433(9) 9_444 ?
Ga1 Pr1 3.2433(9) 25_445 ?
Ga1 Sr1 3.2433(9) 25_445 ?
O1 Ga1 1.9110(5) 1_565 ?
O1 Sr1 2.6206(9) 25 ?
O1 Pr1 2.6206(9) 25 ?
O1 Pr1 2.6206(9) 9_454 ?
O1 Sr1 2.6206(9) 9_454 ?
O1 Pr1 2.6206(9) 25_455 ?
O1 Sr1 2.6206(9) 25_455 ?
O1 Sr1 2.6206(9) 9_554 ?
O1 Pr1 2.6206(9) 9_554 ?
O2 Sr1 2.723(2) 25_445 ?
O2 Pr1 2.723(2) 25_445 ?
O2 Sr1 2.723(2) 25 ?
O2 Pr1 2.723(2) 25 ?
O2 Pr1 2.723(2) 25_455 ?
O2 Pr1 2.723(2) 25_545 ?
O2 Sr1 2.723(2) 25_545 ?
O2 Sr1 2.723(2) 25_455 ?
